data_1558939
loop_
_publ_author_name
'Diteepeng, Nichabhat'
'Wilson, Isobel A. P.'
'Buffet, Jean-Charles'
'Turner, Zo\"e R.'
'O'Hare, Dermot'

_publ_section_title
;
 l- and rac-lactide polymerisation using scandium and aluminium
 permethylindenyl complexes
;
_journal_issue 39
_journal_name_full 'Polymer Chemistry'
_journal_page_first 6308
_journal_page_last 6318
_journal_paper_doi 10.1039/D0PY00980F
_journal_volume 11
_journal_year 2020
_chemical_formula_moiety 'C18 H31 B Cl N2 Rh Si'
_chemical_formula_sum 'C18 H31 B Cl N2 Rh Si'
_chemical_formula_weight 452.71
_chemical_properties_physical Air-sensitive
_space_group_crystal_system triclinic
_space_group_IT_number 2
_space_group_name_Hall '-P 1'
_space_group_name_H-M_alt 'P -1'
_atom_sites_solution_hydrogens mixed
_atom_sites_solution_primary heavy
_atom_sites_solution_secondary difmap
_audit_creation_method SHELXL-2018/1
_audit_update_record
;
2020-07-04 deposited with the CCDC.	2020-08-31 downloaded from the CCDC.
;
_cell_angle_alpha 89.392(3)
_cell_angle_beta 81.1228(19)
_cell_angle_gamma 75.730(2)
_cell_formula_units_Z 2
_cell_length_a 7.1992(5)
_cell_length_b 9.3380(6)
_cell_length_c 15.7215(11)
_cell_measurement_reflns_used 15088
_cell_measurement_temperature 150(2)
_cell_measurement_theta_max 27.5
_cell_measurement_theta_min 2.2
_cell_volume 1011.60(12)
_computing_cell_refinement PROCESS-AUTO
_computing_data_collection PROCESS-AUTO
_computing_data_reduction 'teXsan Ver.1.11'
_computing_molecular_graphics
;
'ORTEP-3', 'Yadokari-XG (Wakita, Nemoto et al., 2009)'
;
_computing_publication_material
;
'Yadokari-XG (Wakita, Nemoto et al., 2009)'
;
_computing_structure_refinement 'SHELXL-2018/1 (Sheldrick, 2018)'
_computing_structure_solution 'DIRDIF-2008 (PATTY)'
_diffrn_ambient_temperature 150(2)
_diffrn_detector_area_resol_mean 10.00
_diffrn_measured_fraction_theta_full 0.998
_diffrn_measured_fraction_theta_max 0.995
_diffrn_measurement_device_type 'Rigaku RAXIS-RAPID Imaging Plate'
_diffrn_measurement_method \w
_diffrn_radiation_monochromator graphite
_diffrn_radiation_source 'rotating-anode X-ray tube'
_diffrn_radiation_type MoK\a
_diffrn_radiation_wavelength 0.71073
_diffrn_reflns_av_R_equivalents 0.0761
_diffrn_reflns_av_unetI/netI 0.0553
_diffrn_reflns_Laue_measured_fraction_full 0.998
_diffrn_reflns_Laue_measured_fraction_max 0.995
_diffrn_reflns_limit_h_max 9
_diffrn_reflns_limit_h_min -9
_diffrn_reflns_limit_k_max 10
_diffrn_reflns_limit_k_min -12
_diffrn_reflns_limit_l_max 20
_diffrn_reflns_limit_l_min -20
_diffrn_reflns_number 15224
_diffrn_reflns_point_group_measured_fraction_full 0.998
_diffrn_reflns_point_group_measured_fraction_max 0.995
_diffrn_reflns_theta_full 25.242
_diffrn_reflns_theta_max 27.485
_diffrn_reflns_theta_min 2.251
_exptl_absorpt_coefficient_mu 1.038
_exptl_absorpt_correction_T_max 0.958690
_exptl_absorpt_correction_T_min 0.790591
_exptl_absorpt_correction_type numerical
_exptl_absorpt_process_details
;
HIGASHI, T. (1999). Shape - Program to obtain Crystal Shape using CCD camera.
Rigaku Corporation, Tokyo, Japan.
HIGASHI, T. (1999). Numabs - Numerical Absorption Correction, 
Rigaku Corporation, Tokyo, Japan.
;
_exptl_crystal_colour red-brown
_exptl_crystal_density_diffrn 1.486
_exptl_crystal_description plate
_exptl_crystal_F_000 468
_exptl_crystal_recrystallization_method 'Re-crystallisation from solvent: CH2Cl2'
_exptl_crystal_size_max 0.230
_exptl_crystal_size_mid 0.110
_exptl_crystal_size_min 0.040
_refine_diff_density_max 0.563
_refine_diff_density_min -0.655
_refine_diff_density_rms 0.126
_refine_ls_extinction_method none
_refine_ls_goodness_of_fit_ref 1.129
_refine_ls_hydrogen_treatment mixed
_refine_ls_matrix_type full
_refine_ls_number_parameters 240
_refine_ls_number_reflns 4628
_refine_ls_number_restraints 0
_refine_ls_restrained_S_all 1.129
_refine_ls_R_factor_all 0.0498
_refine_ls_R_factor_gt 0.0425
_refine_ls_shift/su_max 0.001
_refine_ls_shift/su_mean 0.000
_refine_ls_structure_factor_coef Fsqd
_refine_ls_weighting_details 'w=1/[\s^2^(Fo^2^)+(0.0321P)^2^+1.3709P] where P=(Fo^2^+2Fc^2^)/3'
_refine_ls_weighting_scheme calc
_refine_ls_wR_factor_gt 0.0833
_refine_ls_wR_factor_ref 0.0856
_reflns_Friedel_coverage 0.000
_reflns_number_gt 4179
_reflns_number_total 4628
_reflns_threshold_expression 'I > 2\s(I)'
_cod_data_source_file d0py00980f2.cif
_cod_data_source_block complex-2
_cod_depositor_comments 'Adding full bibliography for 1558937--1558946.cif.'
_cod_database_code 1558939
_shelx_shelxl_version_number 2018/1
_shelx_space_group_comment
;
The symmetry employed for this shelxl refinement is uniquely defined
by the following loop, which should always be used as a source of
symmetry information in preference to the above space-group names.
They are only intended as comments.
;
_shelx_estimated_absorpt_t_min 0.796
_shelx_estimated_absorpt_t_max 0.960

loop_
_space_group_symop_operation_xyz
'x, y, z'
'-x, -y, -z'

loop_
_atom_site_label
_atom_site_type_symbol
_atom_site_fract_x
_atom_site_fract_y
_atom_site_fract_z
_atom_site_U_iso_or_equiv
_atom_site_adp_type
_atom_site_occupancy
_atom_site_site_symmetry_order
_atom_site_calc_flag
_atom_site_refinement_flags_posn
_atom_site_refinement_flags_adp
_atom_site_refinement_flags_occupancy
_atom_site_disorder_assembly
_atom_site_disorder_group
Rh1 Rh 0.21864(3) 0.31803(3) 0.32479(2) 0.01614(8) Uani 1 1 d . . . . .
H1 H 0.107(6) 0.197(4) 0.325(3) 0.034(11) Uiso 1 1 d . . . . .
Cl1 Cl 0.49963(11) 0.12748(9) 0.32325(5) 0.02656(17) Uani 1 1 d . . . . .
Si1 Si 0.14407(11) 0.24173(9) 0.19850(5) 0.01834(17) Uani 1 1 d . . . . .
N1 N -0.0188(3) 0.4882(3) 0.32297(16) 0.0178(5) Uani 1 1 d . . . . .
N2 N 0.1021(4) 0.6217(3) 0.41725(17) 0.0180(5) Uani 1 1 d . . . . .
B1 B 0.2950(5) 0.4937(4) 0.4033(2) 0.0201(7) Uani 1 1 d . . . . .
H2 H 0.345(4) 0.471(4) 0.328(2) 0.012(8) Uiso 1 1 d . . . . .
H3 H 0.261(5) 0.385(4) 0.437(3) 0.029(10) Uiso 1 1 d . . . . .
H4 H 0.414(5) 0.526(4) 0.427(2) 0.028(10) Uiso 1 1 d . . . . .
C1 C 0.1542(5) 0.0365(4) 0.1769(2) 0.0243(7) Uani 1 1 d . . . . .
C2 C 0.1026(5) -0.0387(4) 0.2612(2) 0.0305(7) Uani 1 1 d . . . . .
H5 H 0.105844 -0.142050 0.248882 0.046 Uiso 1 1 calc R U . . .
H6 H -0.027753 0.012680 0.289225 0.046 Uiso 1 1 calc R U . . .
H7 H 0.196786 -0.034963 0.299456 0.046 Uiso 1 1 calc R U . . .
C3 C 0.3563(5) -0.0501(4) 0.1336(3) 0.0348(8) Uani 1 1 d . . . . .
H8 H 0.454114 -0.036181 0.167522 0.052 Uiso 1 1 calc R U . . .
H9 H 0.384192 -0.013953 0.075402 0.052 Uiso 1 1 calc R U . . .
H10 H 0.359572 -0.155452 0.130099 0.052 Uiso 1 1 calc R U . . .
C4 C 0.0044(6) 0.0244(4) 0.1189(3) 0.0360(9) Uani 1 1 d . . . . .
H11 H 0.027981 0.076969 0.065586 0.054 Uiso 1 1 calc R U . . .
H12 H -0.126630 0.068595 0.149169 0.054 Uiso 1 1 calc R U . . .
H13 H 0.016616 -0.079869 0.105072 0.054 Uiso 1 1 calc R U . . .
C5 C 0.2694(5) 0.3328(4) 0.1029(2) 0.0273(7) Uani 1 1 d . . . . .
C6 C 0.2082(6) 0.3007(5) 0.0169(2) 0.0366(9) Uani 1 1 d . . . . .
H14 H 0.268074 0.354394 -0.029020 0.055 Uiso 1 1 calc R U . . .
H15 H 0.066645 0.332907 0.021641 0.055 Uiso 1 1 calc R U . . .
H16 H 0.250917 0.194350 0.003206 0.055 Uiso 1 1 calc R U . . .
C7 C 0.4910(5) 0.2804(5) 0.0951(3) 0.0379(9) Uani 1 1 d . . . . .
H17 H 0.551600 0.337849 0.051611 0.057 Uiso 1 1 calc R U . . .
H18 H 0.532833 0.175371 0.077862 0.057 Uiso 1 1 calc R U . . .
H19 H 0.530200 0.294480 0.150766 0.057 Uiso 1 1 calc R U . . .
C8 C 0.2102(6) 0.5015(4) 0.1186(2) 0.0361(8) Uani 1 1 d . . . . .
H20 H 0.245726 0.525619 0.173492 0.054 Uiso 1 1 calc R U . . .
H21 H 0.069617 0.537635 0.120713 0.054 Uiso 1 1 calc R U . . .
H22 H 0.277439 0.548755 0.071760 0.054 Uiso 1 1 calc R U . . .
C9 C -0.1236(4) 0.3467(4) 0.2181(2) 0.0227(6) Uani 1 1 d . . . . .
H23 H -0.168611 0.372560 0.162250 0.027 Uiso 1 1 calc R U . . .
H24 H -0.202255 0.282907 0.248425 0.027 Uiso 1 1 calc R U . . .
C10 C -0.1509(4) 0.4840(3) 0.2708(2) 0.0204(6) Uani 1 1 d . . . . .
C11 C -0.3094(4) 0.6059(4) 0.2655(2) 0.0236(6) Uani 1 1 d . . . . .
H25 H -0.394910 0.602430 0.225567 0.028 Uiso 1 1 calc R U . . .
C12 C -0.3407(4) 0.7285(4) 0.3171(2) 0.0245(7) Uani 1 1 d . . . . .
H26 H -0.450081 0.809145 0.315092 0.029 Uiso 1 1 calc R U . . .
C13 C -0.2083(4) 0.7337(3) 0.3736(2) 0.0212(6) Uani 1 1 d . . . . .
C14 C -0.2328(5) 0.8527(3) 0.4320(2) 0.0225(6) Uani 1 1 d . . . . .
H27 H -0.344001 0.933599 0.435876 0.027 Uiso 1 1 calc R U . . .
C15 C -0.0950(5) 0.8504(3) 0.4830(2) 0.0223(6) Uani 1 1 d . . . . .
H28 H -0.115398 0.926266 0.525717 0.027 Uiso 1 1 calc R U . . .
C16 C 0.0767(4) 0.7369(3) 0.4729(2) 0.0202(6) Uani 1 1 d . . . . .
C17 C -0.0435(4) 0.6145(3) 0.37129(19) 0.0180(6) Uani 1 1 d . . . . .
C18 C 0.2321(5) 0.7438(4) 0.5246(2) 0.0247(7) Uani 1 1 d . . . . .
H29 H 0.265320 0.651999 0.555893 0.037 Uiso 1 1 calc R U . . .
H30 H 0.185349 0.827749 0.565794 0.037 Uiso 1 1 calc R U . . .
H31 H 0.347374 0.756168 0.486055 0.037 Uiso 1 1 calc R U . . .

loop_
_atom_site_aniso_label
_atom_site_aniso_U_11
_atom_site_aniso_U_22
_atom_site_aniso_U_33
_atom_site_aniso_U_23
_atom_site_aniso_U_13
_atom_site_aniso_U_12
Rh1 0.01514(11) 0.01667(12) 0.01704(12) 0.00145(8) -0.00488(8) -0.00334(8)
Cl1 0.0234(4) 0.0220(4) 0.0322(4) -0.0010(3) -0.0114(3) 0.0027(3)
Si1 0.0171(4) 0.0213(4) 0.0175(4) 0.0005(3) -0.0043(3) -0.0054(3)
N1 0.0157(11) 0.0173(12) 0.0198(12) 0.0018(10) -0.0044(9) -0.0018(9)
N2 0.0186(12) 0.0153(12) 0.0213(13) 0.0027(10) -0.0038(9) -0.0063(9)
B1 0.0152(15) 0.0210(17) 0.0238(17) -0.0030(13) -0.0057(12) -0.0023(12)
C1 0.0240(15) 0.0233(16) 0.0265(17) -0.0027(13) -0.0046(12) -0.0071(12)
C2 0.0359(18) 0.0223(17) 0.0341(19) -0.0029(14) -0.0012(14) -0.0111(14)
C3 0.0357(19) 0.0280(19) 0.035(2) -0.0057(15) 0.0001(15) -0.0008(15)
C4 0.039(2) 0.034(2) 0.040(2) -0.0079(16) -0.0179(16) -0.0110(16)
C5 0.0244(16) 0.0369(19) 0.0216(16) 0.0058(14) -0.0051(12) -0.0089(14)
C6 0.0365(19) 0.052(2) 0.0217(17) 0.0073(16) -0.0081(14) -0.0096(17)
C7 0.0258(17) 0.059(3) 0.031(2) 0.0106(17) -0.0036(14) -0.0159(17)
C8 0.044(2) 0.039(2) 0.0290(19) 0.0110(16) -0.0044(16) -0.0186(17)
C9 0.0174(14) 0.0240(16) 0.0278(17) -0.0014(13) -0.0067(12) -0.0052(12)
C10 0.0165(13) 0.0242(16) 0.0213(15) 0.0022(12) -0.0029(11) -0.0066(12)
C11 0.0180(14) 0.0257(17) 0.0280(17) 0.0036(13) -0.0092(12) -0.0037(12)
C12 0.0165(14) 0.0242(16) 0.0300(17) 0.0023(13) -0.0045(12) 0.0006(12)
C13 0.0178(14) 0.0200(15) 0.0254(16) 0.0037(12) -0.0031(11) -0.0042(11)
C14 0.0247(15) 0.0146(14) 0.0252(16) 0.0049(12) -0.0018(12) -0.0009(11)
C15 0.0282(16) 0.0150(14) 0.0229(16) 0.0033(12) -0.0014(12) -0.0055(12)
C16 0.0210(14) 0.0200(15) 0.0201(15) 0.0037(12) -0.0018(11) -0.0069(12)
C17 0.0172(13) 0.0183(14) 0.0196(14) 0.0041(11) -0.0033(11) -0.0062(11)
C18 0.0244(15) 0.0241(16) 0.0277(17) -0.0031(13) -0.0068(13) -0.0078(13)

loop_
_atom_type_symbol
_atom_type_description
_atom_type_scat_dispersion_real
_atom_type_scat_dispersion_imag
_atom_type_scat_source
C C 0.0033 0.0016 'International Tables Vol C Tables 4.2.6.8 and 6.1.1.4'
H H 0.0000 0.0000 'International Tables Vol C Tables 4.2.6.8 and 6.1.1.4'
B B 0.0013 0.0007 'International Tables Vol C Tables 4.2.6.8 and 6.1.1.4'
N N 0.0061 0.0033 'International Tables Vol C Tables 4.2.6.8 and 6.1.1.4'
Si Si 0.0817 0.0704 'International Tables Vol C Tables 4.2.6.8 and 6.1.1.4'
Cl Cl 0.1484 0.1585 'International Tables Vol C Tables 4.2.6.8 and 6.1.1.4'
Rh Rh -1.1178 0.9187 'International Tables Vol C Tables 4.2.6.8 and 6.1.1.4'

loop_
_geom_angle_atom_site_label_1
_geom_angle_atom_site_label_2
_geom_angle_atom_site_label_3
_geom_angle
_geom_angle_site_symmetry_1
_geom_angle_site_symmetry_3
_geom_angle_publ_flag
N1 Rh1 B1 79.47(11) . . ?
N1 Rh1 Si1 84.77(7) . . ?
B1 Rh1 Si1 149.93(10) . . ?
N1 Rh1 Cl1 177.66(8) . . ?
B1 Rh1 Cl1 99.70(8) . . ?
Si1 Rh1 Cl1 95.01(3) . . ?
N1 Rh1 H1 94.8(14) . . ?
B1 Rh1 H1 146.5(15) . . ?
Si1 Rh1 H1 59.8(15) . . ?
Cl1 Rh1 H1 87.1(14) . . ?
N1 Rh1 H2 83.2(9) . . ?
B1 Rh1 H2 31.1(10) . . ?
Si1 Rh1 H2 121.9(10) . . ?
Cl1 Rh1 H2 94.9(9) . . ?
H1 Rh1 H2 177.2(17) . . ?
N1 Rh1 H3 92.2(11) . . ?
B1 Rh1 H3 31.7(12) . . ?
Si1 Rh1 H3 175.4(11) . . ?
Cl1 Rh1 H3 88.2(11) . . ?
H1 Rh1 H3 117.2(19) . . ?
H2 Rh1 H3 61.0(15) . . ?
C9 Si1 C5 106.95(15) . . ?
C9 Si1 C1 107.36(14) . . ?
C5 Si1 C1 113.72(15) . . ?
C9 Si1 Rh1 96.18(10) . . ?
C5 Si1 Rh1 109.27(11) . . ?
C1 Si1 Rh1 121.05(11) . . ?
C10 N1 C17 118.1(2) . . ?
C10 N1 Rh1 121.5(2) . . ?
C17 N1 Rh1 120.28(19) . . ?
C16 N2 C17 119.5(3) . . ?
C16 N2 B1 121.9(2) . . ?
C17 N2 B1 118.5(2) . . ?
N2 B1 Rh1 103.51(18) . . ?
N2 B1 H2 108.2(15) . . ?
Rh1 B1 H2 55.3(16) . . ?
N2 B1 H3 108.2(18) . . ?
Rh1 B1 H3 59.7(18) . . ?
H2 B1 H3 110(2) . . ?
N2 B1 H4 112(2) . . ?
Rh1 B1 H4 144(2) . . ?
H2 B1 H4 106(3) . . ?
H3 B1 H4 112(3) . . ?
C2 C1 C3 107.9(3) . . ?
C2 C1 C4 107.1(3) . . ?
C3 C1 C4 108.9(3) . . ?
C2 C1 Si1 110.6(2) . . ?
C3 C1 Si1 112.1(2) . . ?
C4 C1 Si1 110.0(2) . . ?
C1 C2 H5 109.5 . . ?
C1 C2 H6 109.5 . . ?
H5 C2 H6 109.5 . . ?
C1 C2 H7 109.5 . . ?
H5 C2 H7 109.5 . . ?
H6 C2 H7 109.5 . . ?
C1 C3 H8 109.5 . . ?
C1 C3 H9 109.5 . . ?
H8 C3 H9 109.5 . . ?
C1 C3 H10 109.5 . . ?
H8 C3 H10 109.5 . . ?
H9 C3 H10 109.5 . . ?
C1 C4 H11 109.5 . . ?
C1 C4 H12 109.5 . . ?
H11 C4 H12 109.5 . . ?
C1 C4 H13 109.5 . . ?
H11 C4 H13 109.5 . . ?
H12 C4 H13 109.5 . . ?
C7 C5 C6 109.1(3) . . ?
C7 C5 C8 108.4(3) . . ?
C6 C5 C8 107.4(3) . . ?
C7 C5 Si1 110.8(2) . . ?
C6 C5 Si1 112.3(2) . . ?
C8 C5 Si1 108.7(2) . . ?
C5 C6 H14 109.5 . . ?
C5 C6 H15 109.5 . . ?
H14 C6 H15 109.5 . . ?
C5 C6 H16 109.5 . . ?
H14 C6 H16 109.5 . . ?
H15 C6 H16 109.5 . . ?
C5 C7 H17 109.5 . . ?
C5 C7 H18 109.5 . . ?
H17 C7 H18 109.5 . . ?
C5 C7 H19 109.5 . . ?
H17 C7 H19 109.5 . . ?
H18 C7 H19 109.5 . . ?
C5 C8 H20 109.5 . . ?
C5 C8 H21 109.5 . . ?
H20 C8 H21 109.5 . . ?
C5 C8 H22 109.5 . . ?
H20 C8 H22 109.5 . . ?
H21 C8 H22 109.5 . . ?
C10 C9 Si1 110.4(2) . . ?
C10 C9 H23 109.6 . . ?
Si1 C9 H23 109.6 . . ?
C10 C9 H24 109.6 . . ?
Si1 C9 H24 109.6 . . ?
H23 C9 H24 108.1 . . ?
N1 C10 C11 121.5(3) . . ?
N1 C10 C9 118.1(3) . . ?
C11 C10 C9 120.4(3) . . ?
C12 C11 C10 120.5(3) . . ?
C12 C11 H25 119.8 . . ?
C10 C11 H25 119.8 . . ?
C11 C12 C13 118.9(3) . . ?
C11 C12 H26 120.5 . . ?
C13 C12 H26 120.5 . . ?
C12 C13 C14 123.0(3) . . ?
C12 C13 C17 118.4(3) . . ?
C14 C13 C17 118.5(3) . . ?
C15 C14 C13 119.2(3) . . ?
C15 C14 H27 120.4 . . ?
C13 C14 H27 120.4 . . ?
C14 C15 C16 120.6(3) . . ?
C14 C15 H28 119.7 . . ?
C16 C15 H28 119.7 . . ?
N2 C16 C15 120.7(3) . . ?
N2 C16 C18 119.9(3) . . ?
C15 C16 C18 119.4(3) . . ?
N1 C17 N2 117.1(2) . . ?
N1 C17 C13 122.2(3) . . ?
N2 C17 C13 120.8(3) . . ?
C16 C18 H29 109.5 . . ?
C16 C18 H30 109.5 . . ?
H29 C18 H30 109.5 . . ?
C16 C18 H31 109.5 . . ?
H29 C18 H31 109.5 . . ?
H30 C18 H31 109.5 . . ?

loop_
_geom_bond_atom_site_label_1
_geom_bond_atom_site_label_2
_geom_bond_distance
_geom_bond_site_symmetry_2
_geom_bond_publ_flag
Rh1 N1 2.031(2) . ?
Rh1 B1 2.283(3) . ?
Rh1 Si1 2.2990(8) . ?
Rh1 Cl1 2.3389(8) . ?
Rh1 H1 1.54(4) . ?
Rh1 H2 1.88(3) . ?
Rh1 H3 1.97(4) . ?
Si1 C9 1.913(3) . ?
Si1 C5 1.932(4) . ?
Si1 C1 1.932(3) . ?
N1 C10 1.356(4) . ?
N1 C17 1.369(4) . ?
N2 C16 1.352(4) . ?
N2 C17 1.377(4) . ?
N2 B1 1.581(4) . ?
B1 H2 1.18(3) . ?
B1 H3 1.20(4) . ?
B1 H4 1.09(4) . ?
C1 C2 1.531(5) . ?
C1 C3 1.536(5) . ?
C1 C4 1.540(4) . ?
C2 H5 0.9800 . ?
C2 H6 0.9800 . ?
C2 H7 0.9800 . ?
C3 H8 0.9800 . ?
C3 H9 0.9800 . ?
C3 H10 0.9800 . ?
C4 H11 0.9800 . ?
C4 H12 0.9800 . ?
C4 H13 0.9800 . ?
C5 C7 1.535(5) . ?
C5 C6 1.539(5) . ?
C5 C8 1.540(5) . ?
C6 H14 0.9800 . ?
C6 H15 0.9800 . ?
C6 H16 0.9800 . ?
C7 H17 0.9800 . ?
C7 H18 0.9800 . ?
C7 H19 0.9800 . ?
C8 H20 0.9800 . ?
C8 H21 0.9800 . ?
C8 H22 0.9800 . ?
C9 C10 1.488(4) . ?
C9 H23 0.9900 . ?
C9 H24 0.9900 . ?
C10 C11 1.412(4) . ?
C11 C12 1.363(5) . ?
C11 H25 0.9500 . ?
C12 C13 1.408(4) . ?
C12 H26 0.9500 . ?
C13 C14 1.409(4) . ?
C13 C17 1.410(4) . ?
C14 C15 1.364(4) . ?
C14 H27 0.9500 . ?
C15 C16 1.405(4) . ?
C15 H28 0.9500 . ?
C16 C18 1.495(4) . ?
C18 H29 0.9800 . ?
C18 H30 0.9800 . ?
C18 H31 0.9800 . ?

loop_
_geom_torsion_atom_site_label_1
_geom_torsion_atom_site_label_2
_geom_torsion_atom_site_label_3
_geom_torsion_atom_site_label_4
_geom_torsion
_geom_torsion_site_symmetry_1
_geom_torsion_site_symmetry_2
_geom_torsion_site_symmetry_3
_geom_torsion_site_symmetry_4
_geom_torsion_publ_flag
C16 N2 B1 Rh1 169.1(2) . . . . ?
C17 N2 B1 Rh1 -10.7(3) . . . . ?
C17 N1 C10 C11 0.4(4) . . . . ?
Rh1 N1 C10 C11 -175.9(2) . . . . ?
C17 N1 C10 C9 179.8(3) . . . . ?
Rh1 N1 C10 C9 3.5(4) . . . . ?
Si1 C9 C10 N1 -25.0(4) . . . . ?
Si1 C9 C10 C11 154.5(3) . . . . ?
N1 C10 C11 C12 -4.2(5) . . . . ?
C9 C10 C11 C12 176.4(3) . . . . ?
C10 C11 C12 C13 2.3(5) . . . . ?
C11 C12 C13 C14 -177.2(3) . . . . ?
C11 C12 C13 C17 3.0(5) . . . . ?
C12 C13 C14 C15 -178.4(3) . . . . ?
C17 C13 C14 C15 1.4(5) . . . . ?
C13 C14 C15 C16 5.0(5) . . . . ?
C17 N2 C16 C15 -1.2(4) . . . . ?
B1 N2 C16 C15 179.0(3) . . . . ?
C17 N2 C16 C18 178.5(3) . . . . ?
B1 N2 C16 C18 -1.3(4) . . . . ?
C14 C15 C16 N2 -5.2(5) . . . . ?
C14 C15 C16 C18 175.0(3) . . . . ?
C10 N1 C17 N2 -173.8(3) . . . . ?
Rh1 N1 C17 N2 2.5(4) . . . . ?
C10 N1 C17 C13 5.2(4) . . . . ?
Rh1 N1 C17 C13 -178.4(2) . . . . ?
C16 N2 C17 N1 -173.2(3) . . . . ?
B1 N2 C17 N1 6.6(4) . . . . ?
C16 N2 C17 C13 7.7(4) . . . . ?
B1 N2 C17 C13 -172.5(3) . . . . ?
C12 C13 C17 N1 -7.0(5) . . . . ?
C14 C13 C17 N1 173.2(3) . . . . ?
C12 C13 C17 N2 172.0(3) . . . . ?
C14 C13 C17 N2 -7.8(5) . . . . ?
